data_7110744
loop_
_publ_author_name
'Spivey, Alan C.'
'Andrews, Benjamin I.'
'Brown, Alan D.'
'Frampton, Christopher S.'

_publ_section_title
;
 First asymmetric desymmetrisation of a centrosymmetric molecule: CBS
 reduction of a 2-pyridone [4 + 4]-photodimer derivative
;
_journal_issue 24
_journal_name_full 'Chemical Communications'
_journal_page_first 2523
_journal_paper_doi 10.1039/a908059g
_journal_year 1999
_chemical_formula_moiety 'C20 H32 N2 O6'
_chemical_formula_sum 'C20 H32 N2 O6'
_chemical_formula_weight 396.48
_chemical_name_systematic
;
?
;
_space_group_IT_number 4
_symmetry_cell_setting monoclinic
_symmetry_space_group_name_Hall 'P 2yb'
_symmetry_space_group_name_H-M 'P 1 21 1'
_atom_sites_solution_hydrogens geom
_atom_sites_solution_primary direct
_atom_sites_solution_secondary difmap
_audit_creation_method SHELXL-97
_cell_angle_alpha 90.00
_cell_angle_beta 112.63(4)
_cell_angle_gamma 90.00
_cell_formula_units_Z 2
_cell_length_a 6.332(4)
_cell_length_b 26.000(4)
_cell_length_c 6.720(3)
_cell_measurement_reflns_used 25
_cell_measurement_temperature 123(1)
_cell_measurement_theta_max 54.9
_cell_measurement_theta_min 53.1
_cell_volume 1021.1(9)
_computing_cell_refinement 'Rigaku/AFC Diffractometer Control'
_computing_data_collection 'Rigaku/AFC Diffractometer Control'
_computing_data_reduction teXsan
_computing_structure_refinement 'SHELXL-97 (Sheldrick, 1997)'
_computing_structure_solution 'SHELXS-97 (Sheldrick, 1990)'
_diffrn_ambient_temperature 123(1)
_diffrn_measured_fraction_theta_full 0.983
_diffrn_measured_fraction_theta_max 0.983
_diffrn_measurement_device_type 'Rigaku AFC7R'
_diffrn_measurement_method \w-2\q
_diffrn_radiation_monochromator graphite
_diffrn_radiation_source 'Rigaku RU200 Rotating Cu Anode'
_diffrn_radiation_type CuK\a
_diffrn_radiation_wavelength 1.54178
_diffrn_reflns_av_R_equivalents 0.0140
_diffrn_reflns_av_sigmaI/netI 0.0087
_diffrn_reflns_limit_h_max 7
_diffrn_reflns_limit_h_min -7
_diffrn_reflns_limit_k_max 31
_diffrn_reflns_limit_k_min -31
_diffrn_reflns_limit_l_max 7
_diffrn_reflns_limit_l_min -7
_diffrn_reflns_number 4008
_diffrn_reflns_theta_full 67.45
_diffrn_reflns_theta_max 67.45
_diffrn_reflns_theta_min 3.40
_diffrn_standards_decay_% 2.32
_diffrn_standards_interval_count 150
_diffrn_standards_number 3
_exptl_absorpt_coefficient_mu 0.781
_exptl_absorpt_correction_T_max 0.999
_exptl_absorpt_correction_T_min 0.916
_exptl_absorpt_correction_type '\y scans(North,Phillips & Mathews,1968)'
_exptl_crystal_colour colorless
_exptl_crystal_density_diffrn 1.289
_exptl_crystal_density_meas ?
_exptl_crystal_density_method 'not measured'
_exptl_crystal_description prism
_exptl_crystal_F_000 428
_exptl_crystal_size_max 0.400
_exptl_crystal_size_mid 0.350
_exptl_crystal_size_min 0.300
_refine_diff_density_max 0.193
_refine_diff_density_min -0.216
_refine_diff_density_rms 0.049
_refine_ls_abs_structure_details 'Flack H D (1983), Acta Cryst. A39, 876-881'
_refine_ls_abs_structure_Flack 0.14(19)
_refine_ls_extinction_method none
_refine_ls_goodness_of_fit_ref 1.009
_refine_ls_hydrogen_treatment mixed
_refine_ls_matrix_type full
_refine_ls_number_parameters 295
_refine_ls_number_reflns 3589
_refine_ls_number_restraints 1
_refine_ls_restrained_S_all 1.008
_refine_ls_R_factor_all 0.0418
_refine_ls_R_factor_gt 0.0417
_refine_ls_shift/su_max 0.001
_refine_ls_shift/su_mean 0.000
_refine_ls_structure_factor_coef Fsqd
_refine_ls_weighting_details 'calc w=1/[\s^2^(Fo^2^)+(0.0850P)^2^+0.4000P] where P=(Fo^2^+2Fc^2^)/3'
_refine_ls_weighting_scheme calc
_refine_ls_wR_factor_gt 0.1177
_refine_ls_wR_factor_ref 0.1177
_reflns_number_gt 3585
_reflns_number_total 3589
_reflns_threshold_expression >2sigma(I)
_cod_data_source_file 908059gsup1.cif
_cod_data_source_block csf104a
_cod_depositor_comments
;
The following automatic conversions were performed:

'_exptl_crystal_density_meas' value 'not measured' was changed to '?'
- the value is perceived as not measured.

Automatic conversion script
Id: cif_fix_values 3008 2015-01-20 13:52:24Z robertas 
;
_cod_original_cell_volume 1021.1(8)
_cod_original_sg_symbol_H-M 'P 21'
_cod_database_code 7110744

loop_
_symmetry_equiv_pos_as_xyz
'x, y, z'
'-x, y+1/2, -z'

loop_
_atom_site_label
_atom_site_type_symbol
_atom_site_fract_x
_atom_site_fract_y
_atom_site_fract_z
_atom_site_U_iso_or_equiv
_atom_site_adp_type
_atom_site_occupancy
_atom_site_symmetry_multiplicity
_atom_site_calc_flag
_atom_site_refinement_flags
O1 O 0.6381(3) 0.79456(7) 0.5243(3) 0.0309(4) Uani 1 1 d .
H1B H 0.636(4) 0.8201(11) 0.605(4) 0.023(6) Uiso 1 1 d .
O2 O -0.2069(3) 0.68156(6) -0.0908(3) 0.0319(4) Uani 1 1 d .
O3 O 0.3960(3) 0.86265(6) 0.6459(3) 0.0339(4) Uani 1 1 d .
O4 O 0.0180(3) 0.85976(6) 0.4204(3) 0.0311(4) Uani 1 1 d .
O5 O 0.0767(3) 0.61186(7) -0.1617(3) 0.0369(4) Uani 1 1 d .
O6 O 0.4317(3) 0.62229(6) 0.0986(2) 0.0288(4) Uani 1 1 d .
N1 N 0.2382(3) 0.79078(7) 0.4542(3) 0.0229(4) Uani 1 1 d .
N2 N 0.1860(3) 0.68803(7) 0.0288(3) 0.0234(4) Uani 1 1 d .
C1 C 0.4413(3) 0.71402(8) 0.4113(3) 0.0225(4) Uani 1 1 d .
H1A H 0.5949 0.6972 0.4756 0.026(6) Uiso 1 1 calc R
C2 C 0.4600(3) 0.76399(9) 0.5341(3) 0.0240(4) Uani 1 1 d .
H2A H 0.4981 0.7551 0.6889 0.018(5) Uiso 1 1 calc R
C3 C 0.0288(3) 0.76086(8) 0.3343(3) 0.0219(4) Uani 1 1 d .
H3A H -0.0999 0.7787 0.3572 0.024(6) Uiso 1 1 calc R
C4 C 0.0517(3) 0.70763(9) 0.4399(3) 0.0236(4) Uani 1 1 d .
H4A H -0.0789 0.6860 0.3501 0.022(6) Uiso 1 1 calc R
H4B H 0.0422 0.7117 0.5827 0.025(6) Uiso 1 1 calc R
C5 C 0.2762(3) 0.67959(9) 0.4695(3) 0.0264(5) Uani 1 1 d .
H5A H 0.3517 0.6683 0.6214 0.032(7) Uiso 1 1 calc R
H5B H 0.2406 0.6485 0.3773 0.027(6) Uiso 1 1 calc R
C6 C -0.0345(3) 0.76002(9) 0.0831(3) 0.0237(4) Uani 1 1 d .
H6A H -0.1959 0.7725 0.0143 0.022(6) Uiso 1 1 calc R
C7 C -0.0313(3) 0.70629(9) -0.0045(3) 0.0240(4) Uani 1 1 d .
C8 C 0.3869(3) 0.71995(8) 0.1626(3) 0.0207(4) Uani 1 1 d .
H8A H 0.5216 0.7052 0.1398 0.013(5) Uiso 1 1 calc R
C9 C 0.3514(4) 0.77397(8) 0.0626(3) 0.0237(4) Uani 1 1 d .
H9A H 0.3818 0.7727 -0.0713 0.019(6) Uiso 1 1 calc R
H9B H 0.4651 0.7975 0.1639 0.012(5) Uiso 1 1 calc R
C10 C 0.1108(4) 0.79632(9) 0.0087(3) 0.0258(4) Uani 1 1 d .
H10A H 0.1234 0.8301 0.0806 0.019(5) Uiso 1 1 calc R
H10B H 0.0351 0.8018 -0.1488 0.018(6) Uiso 1 1 calc R
C11 C 0.2296(4) 0.83982(9) 0.5177(3) 0.0263(5) Uani 1 1 d .
C12 C -0.0309(5) 0.91416(9) 0.4471(5) 0.0364(6) Uani 1 1 d .
C13 C -0.2816(5) 0.91832(11) 0.2987(6) 0.0506(7) Uani 1 1 d .
H13A H -0.2997 0.9095 0.1512 0.061(11) Uiso 1 1 calc R
H13B H -0.3348 0.9536 0.3020 0.074(12) Uiso 1 1 calc R
H13C H -0.3720 0.8945 0.3472 0.049(9) Uiso 1 1 calc R
C14 C 0.0045(6) 0.92416(11) 0.6813(5) 0.0489(7) Uani 1 1 d .
H14A H -0.0852 0.8994 0.7262 0.065(10) Uiso 1 1 calc R
H14B H -0.0457 0.9592 0.6953 0.077(12) Uiso 1 1 calc R
H14C H 0.1671 0.9204 0.7730 0.13(2) Uiso 1 1 calc R
C15 C 0.1160(5) 0.94880(11) 0.3707(5) 0.0434(6) Uani 1 1 d .
H15A H 0.1052 0.9376 0.2279 0.045(8) Uiso 1 1 calc R
H15B H 0.2756 0.9468 0.4727 0.066(11) Uiso 1 1 calc R
H15C H 0.0620 0.9844 0.3624 0.057(10) Uiso 1 1 calc R
C16 C 0.2194(4) 0.63705(9) -0.0260(3) 0.0257(5) Uani 1 1 d .
C17 C 0.5164(4) 0.57016(9) 0.0778(4) 0.0330(5) Uani 1 1 d .
C18 C 0.7614(4) 0.57259(10) 0.2414(5) 0.0430(6) Uani 1 1 d .
H18A H 0.7617 0.5808 0.3838 0.058(10) Uiso 1 1 calc R
H18B H 0.8449 0.5993 0.1987 0.050(9) Uiso 1 1 calc R
H18C H 0.8358 0.5393 0.2472 0.086(14) Uiso 1 1 calc R
C19 C 0.5112(5) 0.56203(10) -0.1470(5) 0.0393(6) Uani 1 1 d .
H19A H 0.5923 0.5903 -0.1836 0.043(8) Uiso 1 1 calc R
H19B H 0.3521 0.5612 -0.2506 0.045(8) Uiso 1 1 calc R
H19C H 0.5860 0.5294 -0.1525 0.075(12) Uiso 1 1 calc R
C20 C 0.3780(5) 0.53050(10) 0.1426(5) 0.0424(6) Uani 1 1 d .
H20A H 0.3775 0.5395 0.2840 0.053(9) Uiso 1 1 calc R
H20B H 0.4468 0.4964 0.1500 0.066(11) Uiso 1 1 calc R
H20C H 0.2205 0.5300 0.0354 0.043(8) Uiso 1 1 calc R

loop_
_atom_site_aniso_label
_atom_site_aniso_U_11
_atom_site_aniso_U_22
_atom_site_aniso_U_33
_atom_site_aniso_U_23
_atom_site_aniso_U_13
_atom_site_aniso_U_12
O1 0.0186(7) 0.0382(8) 0.0343(8) -0.0054(7) 0.0083(6) -0.0040(6)
O2 0.0201(7) 0.0365(8) 0.0333(8) 0.0018(7) 0.0039(6) -0.0044(6)
O3 0.0259(8) 0.0375(9) 0.0323(8) -0.0087(7) 0.0046(7) -0.0065(7)
O4 0.0241(8) 0.0262(8) 0.0401(9) -0.0032(7) 0.0091(7) 0.0036(6)
O5 0.0296(9) 0.0374(9) 0.0366(9) -0.0082(7) 0.0049(7) -0.0040(7)
O6 0.0267(8) 0.0264(8) 0.0297(8) -0.0030(6) 0.0068(6) 0.0033(6)
N1 0.0153(8) 0.0301(9) 0.0218(8) -0.0001(7) 0.0056(7) -0.0003(7)
N2 0.0192(8) 0.0292(9) 0.0195(8) -0.0005(7) 0.0051(7) 0.0016(7)
C1 0.0170(9) 0.0320(11) 0.0165(9) 0.0029(8) 0.0043(7) 0.0030(8)
C2 0.0152(9) 0.0378(12) 0.0174(9) -0.0025(8) 0.0045(7) 0.0014(8)
C3 0.0157(9) 0.0295(10) 0.0191(10) -0.0009(8) 0.0051(7) -0.0005(8)
C4 0.0190(9) 0.0313(10) 0.0202(9) 0.0023(9) 0.0072(7) 0.0007(8)
C5 0.0216(10) 0.0333(11) 0.0238(10) 0.0068(9) 0.0082(8) 0.0030(8)
C6 0.0135(9) 0.0325(11) 0.0217(10) 0.0025(8) 0.0030(7) 0.0040(8)
C7 0.0185(10) 0.0338(10) 0.0163(8) 0.0007(8) 0.0029(7) -0.0005(8)
C8 0.0166(9) 0.0274(10) 0.0179(10) -0.0020(8) 0.0064(7) -0.0008(8)
C9 0.0232(10) 0.0278(10) 0.0193(9) 0.0024(8) 0.0072(8) -0.0005(8)
C10 0.0264(10) 0.0291(10) 0.0209(10) 0.0047(8) 0.0080(8) 0.0027(8)
C11 0.0215(11) 0.0334(12) 0.0238(10) 0.0014(9) 0.0084(9) -0.0010(8)
C12 0.0402(13) 0.0225(11) 0.0518(15) 0.0002(10) 0.0237(12) 0.0037(9)
C13 0.0384(15) 0.0331(13) 0.082(2) 0.0133(14) 0.0248(14) 0.0125(11)
C14 0.0646(19) 0.0339(14) 0.0627(19) -0.0061(13) 0.0405(16) -0.0010(12)
C15 0.0467(15) 0.0346(13) 0.0543(15) 0.0029(12) 0.0254(13) -0.0025(11)
C16 0.0230(10) 0.0306(11) 0.0215(10) -0.0016(9) 0.0063(8) -0.0011(8)
C17 0.0309(12) 0.0259(11) 0.0412(13) -0.0019(10) 0.0127(10) 0.0019(9)
C18 0.0330(13) 0.0311(12) 0.0558(16) 0.0009(11) 0.0070(12) 0.0084(10)
C19 0.0434(14) 0.0312(12) 0.0491(15) -0.0069(11) 0.0242(12) -0.0013(11)
C20 0.0441(15) 0.0356(14) 0.0473(15) 0.0032(11) 0.0172(12) -0.0037(11)

loop_
_atom_type_symbol
_atom_type_description
_atom_type_scat_dispersion_real
_atom_type_scat_dispersion_imag
_atom_type_scat_source
C C 0.0181 0.0091 'International Tables Vol C Tables 4.2.6.8 and 6.1.1.4'
H H 0.0000 0.0000 'International Tables Vol C Tables 4.2.6.8 and 6.1.1.4'
N N 0.0311 0.0180 'International Tables Vol C Tables 4.2.6.8 and 6.1.1.4'
O O 0.0492 0.0322 'International Tables Vol C Tables 4.2.6.8 and 6.1.1.4'

loop_
_geom_angle_atom_site_label_1
_geom_angle_atom_site_label_2
_geom_angle_atom_site_label_3
_geom_angle
_geom_angle_publ_flag
C11 O4 C12 121.77(18) yes
C16 O6 C17 121.03(17) yes
C11 N1 C2 118.69(18) yes
C11 N1 C3 122.07(17) yes
C2 N1 C3 118.62(18) yes
C7 N2 C16 121.10(18) yes
C7 N2 C8 117.89(17) yes
C16 N2 C8 119.96(16) yes
C2 C1 C5 106.15(16) yes
C2 C1 C8 115.55(17) yes
C5 C1 C8 115.69(17) yes
O1 C2 N1 112.73(19) yes
O1 C2 C1 110.79(16) yes
N1 C2 C1 110.05(16) yes
N1 C3 C4 108.46(16) yes
N1 C3 C6 113.28(16) yes
C4 C3 C6 114.93(17) yes
C3 C4 C5 113.83(17) yes
C1 C5 C4 112.07(18) yes
C7 C6 C10 109.95(18) yes
C7 C6 C3 113.07(17) yes
C10 C6 C3 113.81(17) yes
O2 C7 N2 124.1(2) yes
O2 C7 C6 121.53(19) yes
N2 C7 C6 114.31(18) yes
N2 C8 C9 107.29(16) yes
N2 C8 C1 111.79(16) yes
C9 C8 C1 119.23(16) yes
C8 C9 C10 114.39(17) yes
C6 C10 C9 110.84(18) yes
O3 C11 O4 125.4(2) yes
O3 C11 N1 123.3(2) yes
O4 C11 N1 111.30(18) yes
O4 C12 C15 110.1(2) yes
O4 C12 C13 101.8(2) yes
C15 C12 C13 110.9(2) yes
O4 C12 C14 109.6(2) yes
C15 C12 C14 112.5(2) yes
C13 C12 C14 111.5(2) yes
O5 C16 O6 126.9(2) yes
O5 C16 N2 124.4(2) yes
O6 C16 N2 108.73(17) yes
O6 C17 C19 110.60(19) yes
O6 C17 C18 101.49(18) yes
C19 C17 C18 110.6(2) yes
O6 C17 C20 108.9(2) yes
C19 C17 C20 113.4(2) yes
C18 C17 C20 111.2(2) yes
C2 O1 H1B 101.7(17) yes
C2 C1 H1A 106.2 no
C5 C1 H1A 106.2 no
C8 C1 H1A 106.2 no
O1 C2 H2A 107.7 no
N1 C2 H2A 107.7 no
C1 C2 H2A 107.7 no
N1 C3 H3A 106.5 no
C4 C3 H3A 106.5 no
C6 C3 H3A 106.5 no
C3 C4 H4A 108.8 no
C5 C4 H4A 108.8 no
C3 C4 H4B 108.8 no
C5 C4 H4B 108.8 no
H4A C4 H4B 107.7 no
C1 C5 H5A 109.2 no
C4 C5 H5A 109.2 no
C1 C5 H5B 109.2 no
C4 C5 H5B 109.2 no
H5A C5 H5B 107.9 no
C7 C6 H6A 106.5 no
C10 C6 H6A 106.5 no
C3 C6 H6A 106.5 no
N2 C8 H8A 105.9 no
C9 C8 H8A 105.9 no
C1 C8 H8A 105.9 no
C8 C9 H9A 108.7 no
C10 C9 H9A 108.7 no
C8 C9 H9B 108.7 no
C10 C9 H9B 108.7 no
H9A C9 H9B 107.6 no
C6 C10 H10A 109.5 no
C9 C10 H10A 109.5 no
C6 C10 H10B 109.5 no
C9 C10 H10B 109.5 no
H10A C10 H10B 108.1 no
C12 C13 H13A 109.5 no
C12 C13 H13B 109.5 no
H13A C13 H13B 109.5 no
C12 C13 H13C 109.5 no
H13A C13 H13C 109.5 no
H13B C13 H13C 109.5 no
C12 C14 H14A 109.5 no
C12 C14 H14B 109.5 no
H14A C14 H14B 109.5 no
C12 C14 H14C 109.5 no
H14A C14 H14C 109.5 no
H14B C14 H14C 109.5 no
C12 C15 H15A 109.5 no
C12 C15 H15B 109.5 no
H15A C15 H15B 109.5 no
C12 C15 H15C 109.5 no
H15A C15 H15C 109.5 no
H15B C15 H15C 109.5 no
C17 C18 H18A 109.5 no
C17 C18 H18B 109.5 no
H18A C18 H18B 109.5 no
C17 C18 H18C 109.5 no
H18A C18 H18C 109.5 no
H18B C18 H18C 109.5 no
C17 C19 H19A 109.5 no
C17 C19 H19B 109.5 no
H19A C19 H19B 109.5 no
C17 C19 H19C 109.5 no
H19A C19 H19C 109.5 no
H19B C19 H19C 109.5 no
C17 C20 H20A 109.5 no
C17 C20 H20B 109.5 no
H20A C20 H20B 109.5 no
C17 C20 H20C 109.5 no
H20A C20 H20C 109.5 no
H20B C20 H20C 109.5 no

loop_
_geom_bond_atom_site_label_1
_geom_bond_atom_site_label_2
_geom_bond_distance
_geom_bond_publ_flag
O1 C2 1.402(3) yes
O2 C7 1.221(3) yes
O3 C11 1.227(3) yes
O4 C11 1.348(3) yes
O4 C12 1.473(3) yes
O5 C16 1.201(3) yes
O6 C16 1.338(3) yes
O6 C17 1.484(3) yes
N1 C11 1.352(3) yes
N1 C2 1.471(3) yes
N1 C3 1.480(3) yes
N2 C7 1.390(3) yes
N2 C16 1.413(3) yes
N2 C8 1.495(3) yes
C1 C2 1.519(3) yes
C1 C5 1.537(3) yes
C1 C8 1.579(3) yes
C3 C4 1.537(3) yes
C3 C6 1.578(3) yes
C4 C5 1.541(3) yes
C6 C7 1.519(3) yes
C6 C10 1.530(3) yes
C8 C9 1.536(3) yes
C9 C10 1.538(3) yes
C12 C15 1.519(4) yes
C12 C13 1.519(4) yes
C12 C14 1.525(4) yes
C17 C19 1.514(4) yes
C17 C18 1.519(3) yes
C17 C20 1.521(3) yes
O1 H1B 0.86(3) yes
C1 H1A 1.0000 no
C2 H2A 1.0000 no
C3 H3A 1.0000 no
C4 H4A 0.9900 no
C4 H4B 0.9900 no
C5 H5A 0.9900 no
C5 H5B 0.9900 no
C6 H6A 1.0000 no
C8 H8A 1.0000 no
C9 H9A 0.9900 no
C9 H9B 0.9900 no
C10 H10A 0.9900 no
C10 H10B 0.9900 no
C13 H13A 0.9800 no
C13 H13B 0.9800 no
C13 H13C 0.9800 no
C14 H14A 0.9800 no
C14 H14B 0.9800 no
C14 H14C 0.9800 no
C15 H15A 0.9800 no
C15 H15B 0.9800 no
C15 H15C 0.9800 no
C18 H18A 0.9800 no
C18 H18B 0.9800 no
C18 H18C 0.9800 no
C19 H19A 0.9800 no
C19 H19B 0.9800 no
C19 H19C 0.9800 no
C20 H20A 0.9800 no
C20 H20B 0.9800 no
C20 H20C 0.9800 no

loop_
_geom_hbond_atom_site_label_D
_geom_hbond_atom_site_label_H
_geom_hbond_atom_site_label_A
_geom_hbond_distance_DH
_geom_hbond_distance_HA
_geom_hbond_distance_DA
_geom_hbond_angle_DHA
O1 H1B O3 0.86(3) 1.98(3) 2.668(3) 136(2)

loop_
_geom_torsion_atom_site_label_1
_geom_torsion_atom_site_label_2
_geom_torsion_atom_site_label_3
_geom_torsion_atom_site_label_4
_geom_torsion
_geom_torsion_publ_flag
C11 N1 C2 O1 -44.8(2) no
C3 N1 C2 O1 144.08(17) no
C11 N1 C2 C1 -169.01(17) no
C3 N1 C2 C1 19.8(2) no
C5 C1 C2 O1 169.11(16) no
C8 C1 C2 O1 -61.2(2) no
C5 C1 C2 N1 -65.5(2) no
C8 C1 C2 N1 64.2(2) no
C11 N1 C3 C4 -132.56(19) no
C2 N1 C3 C4 38.3(2) no
C11 N1 C3 C6 98.6(2) no
C2 N1 C3 C6 -90.6(2) no
N1 C3 C4 C5 -51.7(2) no
C6 C3 C4 C5 76.3(2) no
C2 C1 C5 C4 50.7(2) no
C8 C1 C5 C4 -78.9(2) no
C3 C4 C5 C1 6.9(2) no
N1 C3 C6 C7 118.01(19) no
C4 C3 C6 C7 -7.5(2) no
N1 C3 C6 C10 -8.4(2) no
C4 C3 C6 C10 -133.85(18) no
C16 N2 C7 O2 -3.7(3) no
C8 N2 C7 O2 -171.94(19) no
C16 N2 C7 C6 174.29(18) no
C8 N2 C7 C6 6.0(2) no
C10 C6 C7 O2 -132.7(2) no
C3 C6 C7 O2 98.8(2) no
C10 C6 C7 N2 49.2(2) no
C3 C6 C7 N2 -79.2(2) no
C7 N2 C8 C9 -54.4(2) no
C16 N2 C8 C9 137.16(18) no
C7 N2 C8 C1 78.0(2) no
C16 N2 C8 C1 -90.4(2) no
C2 C1 C8 N2 -127.64(18) no
C5 C1 C8 N2 -2.8(2) no
C2 C1 C8 C9 -1.4(2) no
C5 C1 C8 C9 123.4(2) no
N2 C8 C9 C10 47.2(2) no
C1 C8 C9 C10 -81.1(2) no
C7 C6 C10 C9 -52.3(2) no
C3 C6 C10 C9 75.7(2) no
C8 C9 C10 C6 3.8(2) no
C12 O4 C11 O3 5.0(3) no
C12 O4 C11 N1 -174.24(19) no
C2 N1 C11 O3 -3.1(3) no
C3 N1 C11 O3 167.8(2) no
C2 N1 C11 O4 176.24(17) no
C3 N1 C11 O4 -12.9(3) no
C11 O4 C12 C15 58.9(3) no
C11 O4 C12 C13 176.6(2) no
C11 O4 C12 C14 -65.3(3) no
C17 O6 C16 O5 0.5(3) no
C17 O6 C16 N2 179.94(18) no
C7 N2 C16 O5 25.7(3) no
C8 N2 C16 O5 -166.3(2) no
C7 N2 C16 O6 -153.75(18) no
C8 N2 C16 O6 14.3(3) no
C16 O6 C17 C19 60.4(3) no
C16 O6 C17 C18 177.8(2) no
C16 O6 C17 C20 -64.9(3) no
